data_1000250
loop_
_publ_author_name
'Choisnet, J'
'Bassat, J M'
'Pilliere, H'
'Odier, P'
'Leblanc, M'

_publ_section_title
;
A re-investigation of the crystal structure of La~2~ Ni O~4~ Non
stoichiometry and "La O" layers
;
_journal_coden_ASTM SSCOA4
_journal_name_full 'Solid State Communications'
_journal_page_first 1245
_journal_page_last 1249
_journal_paper_doi 10.1016/0038-1098(88)90044-0
_journal_volume 66
_journal_year 1988
_chemical_formula_structural 'La1.9 Ni O3.93'
_chemical_formula_sum 'La1.9 Ni O3.93'
_chemical_name_systematic 'Lanthanum nickel oxide (1.9/1/3.9)'
_space_group_IT_number 139
_symmetry_cell_setting tetragonal
_symmetry_Int_Tables_number 139
_symmetry_space_group_name_Hall '-I 4 2'
_symmetry_space_group_name_H-M 'I 4/m m m'
_cell_angle_alpha 90
_cell_angle_beta 90
_cell_angle_gamma 90
_cell_formula_units_Z 2
_cell_length_a 3.869(1)
_cell_length_b 3.869(1)
_cell_length_c 12.664(3)
_cell_volume 189.6
_refine_ls_R_factor_all 0.044
_cod_database_code 1000250

loop_
_symmetry_equiv_pos_as_xyz
x,y,z
-x,-y,z
-x,y,z
x,-y,z
-y,x,z
y,-x,z
y,x,z
-y,-x,z
-x,-y,-z
x,y,-z
x,-y,-z
-x,y,-z
y,-x,-z
-y,x,-z
-y,-x,-z
y,x,-z
1/2+x,1/2+y,1/2+z
1/2-x,1/2-y,1/2+z
1/2-x,1/2+y,1/2+z
1/2+x,1/2-y,1/2+z
1/2-y,1/2+x,1/2+z
1/2+y,1/2-x,1/2+z
1/2+y,1/2+x,1/2+z
1/2-y,1/2-x,1/2+z
1/2-x,1/2-y,1/2-z
1/2+x,1/2+y,1/2-z
1/2+x,1/2-y,1/2-z
1/2-x,1/2+y,1/2-z
1/2+y,1/2-x,1/2-z
1/2-y,1/2+x,1/2-z
1/2-y,1/2-x,1/2-z
1/2+y,1/2+x,1/2-z

loop_
_atom_site_aniso_label
_atom_site_aniso_U_11
_atom_site_aniso_U_12
_atom_site_aniso_U_13
_atom_site_aniso_U_22
_atom_site_aniso_U_23
_atom_site_aniso_U_33
La1 0.0107(4) 0. 0. 0.0107(4) 0. 0.0033(5)
Ni1 0.0089(9) 0. 0. 0.0089(9) 0. 0.0124(12)
O1 0.0417(71) 0. 0. 0.0007(71) 0. 0.0061(56)
O2 0.0146(57) 0. 0. 0.0160(59) 0. 0.0190(53)

loop_
_atom_site_label
_atom_site_type_symbol
_atom_site_symmetry_multiplicity
_atom_site_Wyckoff_symbol
_atom_site_fract_x
_atom_site_fract_y
_atom_site_fract_z
_atom_site_occupancy
_atom_site_attached_hydrogens
_atom_site_calc_flag
La1 La3+ 4 e 0. 0. 0.3717(1) 0.95 0 d
Ni1 Ni2+ 2 a 0. 0. 0. 1. 0 d
O1 O2- 4 e 0. 0. 0.1771(11) 0.965 0 d
O2 O2- 4 c 0.5 0. 0. 1. 0 d

loop_
_atom_type_symbol
_atom_type_oxidation_number
La3+ 3.000
Ni2+ 2.160
O2- -2.000
